data_7012074
loop_
_publ_author_name
'Sugawara, Ken-ichiro'
'Hikichi, Shiro'
'Akita, Munetaka'

_publ_section_title
;
 Di- and tri-valent chlorochromium complexes bearing
 hydrotris(3,5-diisopropylpyrazolyl)borato ligand (TpiPr2),
 TpiPr2CrCln(L)&#x00A0;(n&#x00A0;= 1, 2) and [TpiPr2Cr(\m-Cl)]2:
 flexible coordination behavior of the TpiPr2 ligand and reduction
 features of Cr(ii) species
;
_journal_issue 23
_journal_name_full 'Journal of the Chemical Society, Dalton Transactions'
_journal_page_first 4514
_journal_paper_doi 10.1039/b207326a
_journal_year 2002
_chemical_formula_moiety 'C43 H73 B Cl2 Cr N11 '
_chemical_formula_sum 'C43 H73 B Cl2 Cr N11'
_chemical_formula_weight 877.84
_space_group_IT_number 61
_symmetry_cell_setting orthorhombic
_symmetry_Int_Tables_number 61
_symmetry_space_group_name_Hall '-P 2ac 2ab'
_symmetry_space_group_name_H-M 'P b c a'
_audit_creation_date 'Fri Jul  5 00:50:25 2002'
_audit_creation_method 'by teXsan'
_cell_angle_alpha 90
_cell_angle_beta 90
_cell_angle_gamma 90
_cell_formula_units_Z 8
_cell_length_a 19.115(1)
_cell_length_b 40.473(3)
_cell_length_c 13.0623(9)
_cell_measurement_reflns_used 16161
_cell_measurement_temperature 213
_cell_measurement_theta_max 27.5
_cell_measurement_theta_min 2.0
_cell_volume 10105.5(12)
_computing_cell_refinement PROCESS-AUTO
_computing_data_collection PROCESS-AUTO
_computing_data_reduction 'teXsan Ver. 1.11'
_computing_publication_material 'teXsan Ver. 1.11'
_computing_structure_refinement SHELXL97
_computing_structure_solution SHELXS86
_diffrn_detector_area_resol_mean 10.00
_diffrn_measurement_device_type 'Rigaku RAXIS-IV Imaging Plate'
_diffrn_measurement_method \w
_diffrn_radiation_type 'Mo K\a'
_diffrn_radiation_wavelength 0.7107
_diffrn_reflns_av_R_equivalents 0.000
_diffrn_reflns_limit_h_max 23
_diffrn_reflns_limit_h_min 0
_diffrn_reflns_limit_k_max 51
_diffrn_reflns_limit_k_min 0
_diffrn_reflns_limit_l_max 16
_diffrn_reflns_limit_l_min 0
_diffrn_reflns_number 21577
_diffrn_reflns_theta_max 27.48
_exptl_absorpt_coefficient_mu 0.372
_exptl_absorpt_correction_T_max 0.963
_exptl_absorpt_correction_T_min 0.531
_exptl_absorpt_correction_type multi-scan
_exptl_absorpt_process_details '(Higashi, 1995)'
_exptl_crystal_colour unknown
_exptl_crystal_density_diffrn 1.154
_exptl_crystal_density_method 'not measured'
_exptl_crystal_description unknown
_exptl_crystal_size_max 0.100
_exptl_crystal_size_mid 0.100
_exptl_crystal_size_min 0.100
_refine_diff_density_max 0.49
_refine_diff_density_min -0.61
_refine_ls_extinction_coef 0.0000
_refine_ls_extinction_expression Fc^*^=kFc[1+0.001xFc^2^\l^3^/sin(2\q)]^-1/4^
_refine_ls_extinction_method SHELXL
_refine_ls_goodness_of_fit_ref 1.268
_refine_ls_number_parameters 608
_refine_ls_number_reflns 5001
_refine_ls_R_factor_gt 0.0881
_refine_ls_shift/su_max -0.0050
_refine_ls_structure_factor_coef Fsqd
_refine_ls_weighting_details 'w = 1/[\s^2^(Fo^2^) + (0.1000P)^2^+0.0000P] where P=(Fo^2^+2Fc^2^)/3'
_refine_ls_weighting_scheme calc
_refine_ls_wR_factor_ref 0.2370
_reflns_number_gt 5001
_reflns_number_total 9009
_reflns_threshold_expression >2.0sigma(I)
_cod_data_source_file b207326a.txt
_cod_data_source_block compound7a
_cod_original_cell_volume 10105(1)
_cod_original_sg_symbol_H-M Pbca
_cod_original_formula_sum 'C43 H73 B Cl2 Cr N11 '
_cod_database_code 7012074

loop_
_symmetry_equiv_pos_as_xyz
x,y,z
1/2+x,1/2-y,-z
-x,1/2+y,1/2-z
1/2-x,-y,1/2+z
-x,-y,-z
1/2-x,1/2+y,z
x,1/2-y,1/2+z
1/2+x,y,1/2-z

loop_
_atom_site_label
_atom_site_type_symbol
_atom_site_fract_x
_atom_site_fract_y
_atom_site_fract_z
_atom_site_U_iso_or_equiv
_atom_site_adp_type
_atom_site_occupancy
_atom_site_calc_flag
_atom_site_refinement_flags
_atom_site_disorder_assembly
_atom_site_disorder_group
Cl(2) Cl 0.48570(7) 0.34325(3) 0.4525(1) 0.0510(4) Uani 1.00 d . . .
Cr(1) Cr 0.57181(4) 0.38230(2) 0.49170(6) 0.0314(2) Uani 1.00 d . . .
Cl(1) Cl 0.49002(6) 0.41442(3) 0.5792(1) 0.0440(4) Uani 1.00 d . . .
N(11) N 0.5985(2) 0.35630(9) 0.6294(3) 0.0329(10) Uani 1.00 d . . .
N(12) N 0.6692(2) 0.35137(9) 0.6490(3) 0.0304(9) Uani 1.00 d . . .
N(21) N 0.6485(2) 0.35340(9) 0.4191(3) 0.0347(10) Uani 1.00 d . . .
N(22) N 0.7128(2) 0.35091(9) 0.4674(3) 0.0343(10) Uani 1.00 d . . .
N(31) N 0.6511(2) 0.41611(9) 0.5297(3) 0.0330(10) Uani 1.00 d . . .
N(32) N 0.7121(2) 0.40350(9) 0.5681(3) 0.0326(10) Uani 1.00 d . . .
N(41) N 0.4892(2) 0.4181(1) 0.3116(4) 0.046(1) Uani 1.00 d . . .
N(42) N 0.4290(2) 0.4073(1) 0.3545(4) 0.067(2) Uani 1.00 d . . .
N(51) N 0.2709(5) 0.2766(3) 0.3974(7) 0.151(4) Uani 1.00 d . . .
N(61) N 0.5435(3) 0.2267(2) 0.4762(5) 0.084(2) Uani 1.00 d . . .
N(71) N 0.6661(5) 0.4767(2) 0.8880(8) 0.142(3) Uani 1.00 d . . .
C(1) C 0.5566(2) 0.4079(1) 0.3465(5) 0.031(1) Uani 1.00 d . . .
C(11) C 0.4859(3) 0.3398(1) 0.7146(5) 0.053(2) Uani 1.00 d . . .
C(12) C 0.4617(3) 0.3041(2) 0.7064(6) 0.076(2) Uani 1.00 d . . .
C(13) C 0.4617(4) 0.3548(2) 0.8170(5) 0.082(2) Uani 1.00 d . . .
C(14) C 0.5638(2) 0.3412(1) 0.7064(4) 0.039(1) Uani 1.00 d . . .
C(15) C 0.6109(3) 0.3273(1) 0.7745(4) 0.045(1) Uani 1.00 d . . .
C(16) C 0.6765(2) 0.3341(1) 0.7367(4) 0.038(1) Uani 1.00 d . . .
C(17) C 0.7463(3) 0.3235(1) 0.7808(5) 0.050(1) Uani 1.00 d . . .
C(18) C 0.756(1) 0.2883(5) 0.789(3) 0.12(1) Uani 0.50 d P . .
C(18A) C 0.735(1) 0.2885(7) 0.826(3) 0.13(1) Uani 0.50 d P . .
C(19) C 0.7481(10) 0.3370(7) 0.901(1) 0.109(9) Uani 0.50 d P . .
C(19A) C 0.7746(8) 0.3488(4) 0.848(2) 0.079(6) Uani 0.50 d P . .
C(21) C 0.5969(3) 0.3300(2) 0.2527(5) 0.053(2) Uani 1.00 d . . .
C(22) C 0.6195(3) 0.3406(2) 0.1461(5) 0.075(2) Uani 1.00 d . . .
C(23) C 0.5777(3) 0.2933(2) 0.2539(6) 0.076(2) Uani 1.00 d . . .
C(24) C 0.6548(3) 0.3361(1) 0.3305(5) 0.048(1) Uani 1.00 d . . .
C(25) C 0.7220(3) 0.3237(2) 0.3223(5) 0.066(2) Uani 1.00 d . . .
C(26) C 0.7579(3) 0.3339(2) 0.4083(5) 0.052(2) Uani 1.00 d . . .
C(27) C 0.8331(3) 0.3269(2) 0.4395(5) 0.065(2) Uani 1.00 d . . .
C(28) C 0.8772(9) 0.3534(5) 0.420(1) 0.069(5) Uani 0.50 d P . .
C(28A) C 0.8858(10) 0.3449(7) 0.355(2) 0.115(10) Uani 0.50 d P . .
C(29) C 0.8529(10) 0.2907(5) 0.390(2) 0.088(8) Uani 0.50 d P . .
C(29A) C 0.853(1) 0.2976(8) 0.452(4) 0.25(2) Uani 0.50 d P . .
C(31) C 0.6031(3) 0.4736(1) 0.4965(5) 0.052(2) Uani 1.00 d . . .
C(32) C 0.6311(3) 0.4951(2) 0.4099(5) 0.072(2) Uani 1.00 d . . .
C(33) C 0.5789(3) 0.4944(2) 0.5866(5) 0.077(2) Uani 1.00 d . . .
C(34) C 0.6581(3) 0.4491(1) 0.5313(5) 0.044(1) Uani 1.00 d . . .
C(35) C 0.7232(3) 0.4575(1) 0.5710(5) 0.052(2) Uani 1.00 d . . .
C(36) C 0.7565(2) 0.4289(1) 0.5936(4) 0.041(1) Uani 1.00 d . . .
C(37) C 0.8265(3) 0.4234(1) 0.6410(5) 0.052(2) Uani 1.00 d . . .
C(38) C 0.8690(8) 0.4556(4) 0.633(2) 0.097(6) Uani 0.50 d P . .
C(38A) C 0.8825(7) 0.4345(5) 0.561(1) 0.091(5) Uani 0.50 d P . .
C(39) C 0.8148(6) 0.4168(4) 0.760(1) 0.066(4) Uani 0.50 d P . .
C(39A) C 0.8345(9) 0.4441(6) 0.741(1) 0.102(6) Uani 0.50 d P . .
C(41) C 0.5296(4) 0.4527(3) 0.1661(8) 0.123(4) Uani 1.00 d . . .
C(42) C 0.5070(6) 0.4856(3) 0.1315(8) 0.166(5) Uani 1.00 d . . .
C(43) C 0.5450(7) 0.4326(4) 0.080(1) 0.198(8) Uani 1.00 d . . .
C(44) C 0.4735(3) 0.4379(2) 0.2334(5) 0.067(2) Uani 1.00 d . . .
C(45) C 0.3998(3) 0.4397(2) 0.2291(5) 0.066(2) Uani 1.00 d . . .
C(46) C 0.3740(3) 0.4209(2) 0.3039(5) 0.062(2) Uani 1.00 d . . .
C(47) C 0.3008(3) 0.4127(3) 0.3306(7) 0.107(4) Uani 1.00 d . . .
C(48) C 0.2839(7) 0.4221(5) 0.439(1) 0.082(5) Uani 0.50 d P . .
C(48A) C 0.287(1) 0.4007(7) 0.423(2) 0.1407(1) Uiso 0.50 d P . .
C(49) C 0.250(1) 0.4148(6) 0.233(3) 0.11(1) Uani 0.50 d P . .
C(49A) C 0.2499(10) 0.4291(7) 0.260(2) 0.090(9) Uani 0.50 d P . .
C(51) C 0.3279(5) 0.2723(2) 0.3963(7) 0.090(3) Uani 1.00 d . . .
C(52) C 0.4019(4) 0.2685(2) 0.3899(8) 0.116(3) Uani 1.00 d . . .
C(61) C 0.5795(4) 0.2472(2) 0.5011(5) 0.064(2) Uani 1.00 d . . .
C(62) C 0.6261(4) 0.2740(2) 0.5346(6) 0.081(2) Uani 1.00 d . . .
C(71) C 0.6471(4) 0.4538(2) 0.8490(7) 0.090(2) Uani 1.00 d . . .
C(72) C 0.6204(4) 0.4252(2) 0.8015(6) 0.081(2) Uani 1.00 d . . .
B(1) B 0.7228(3) 0.3660(1) 0.5767(5) 0.031(1) Uani 1.00 d . . .
H(0) H 0.415(4) 0.380(2) 0.396(6) 0.1109(3) Uiso 1.00 calc . . .
H(1) H 0.7695 0.3615 0.6007 0.0362 Uiso 1.00 calc . . .
H(1A) H 0.572(2) 0.392(1) 0.314(4) 0.0347 Uiso 1.00 calc . . .
H(1B) H 0.575(3) 0.420(1) 0.354(4) 0.0347 Uiso 1.00 calc . . .
H(2) H 0.4658 0.3522 0.6602 0.0657 Uiso 1.00 calc . . .
H(3) H 0.4812 0.2916 0.7619 0.0756 Uiso 1.00 calc . . .
H(4) H 0.4772 0.2950 0.6425 0.0756 Uiso 1.00 calc . . .
H(5) H 0.4116 0.3033 0.7098 0.0756 Uiso 1.00 calc . . .
H(6) H 0.4123 0.3512 0.8254 0.0823 Uiso 1.00 calc . . .
H(7) H 0.4710 0.3781 0.8171 0.0823 Uiso 1.00 calc . . .
H(8) H 0.4865 0.3446 0.8723 0.0823 Uiso 1.00 calc . . .
H(9) H 0.5991 0.3153 0.8369 0.0558 Uiso 1.00 calc . . .
H(10) H 0.5566 0.3426 0.2721 0.0716 Uiso 1.00 calc . . .
H(11) H 0.5828 0.3359 0.0981 0.0753 Uiso 1.00 calc . . .
H(12) H 0.6610 0.3288 0.1268 0.0753 Uiso 1.00 calc . . .
H(13) H 0.6289 0.3639 0.1459 0.0753 Uiso 1.00 calc . . .
H(14) H 0.5611 0.2873 0.3207 0.0760 Uiso 1.00 calc . . .
H(15) H 0.6183 0.2804 0.2374 0.0760 Uiso 1.00 calc . . .
H(16) H 0.5417 0.2892 0.2042 0.0760 Uiso 1.00 calc . . .
H(17) H 0.7405 0.3107 0.2668 0.0754 Uiso 1.00 calc . . .
H(18) H 0.5634 0.4609 0.4713 0.0661 Uiso 1.00 calc . . .
H(19) H 0.6444 0.4814 0.3532 0.0720 Uiso 1.00 calc . . .
H(20) H 0.6712 0.5073 0.4335 0.0720 Uiso 1.00 calc . . .
H(21) H 0.5955 0.5103 0.3884 0.0720 Uiso 1.00 calc . . .
H(22) H 0.6186 0.5050 0.6174 0.0767 Uiso 1.00 calc . . .
H(23) H 0.5565 0.4805 0.6362 0.0767 Uiso 1.00 calc . . .
H(24) H 0.5465 0.5108 0.5632 0.0767 Uiso 1.00 calc . . .
H(25) H 0.7420 0.4794 0.5799 0.0633 Uiso 1.00 calc . . .
H(26) H 0.5727 0.4562 0.2067 0.1528 Uiso 1.00 calc . . .
H(27) H 0.5410 0.4945 0.0850 0.1662 Uiso 1.00 calc . . .
H(28) H 0.5025 0.5000 0.1895 0.1662 Uiso 1.00 calc . . .
H(29) H 0.4626 0.4838 0.0974 0.1662 Uiso 1.00 calc . . .
H(30) H 0.5024 0.4273 0.0448 0.1980 Uiso 1.00 calc . . .
H(31) H 0.5671 0.4125 0.1027 0.1980 Uiso 1.00 calc . . .
H(32) H 0.5758 0.4442 0.0348 0.1980 Uiso 1.00 calc . . .
H(33) H 0.3720 0.4529 0.1803 0.0806 Uiso 1.00 calc . . .
H(34) H 0.4184 0.2771 0.3259 0.1165 Uiso 1.00 calc . . .
H(35) H 0.4137 0.2453 0.3939 0.1165 Uiso 1.00 calc . . .
H(36) H 0.4240 0.2800 0.4453 0.1165 Uiso 1.00 calc . . .
H(37) H 0.6439 0.2691 0.6015 0.0808 Uiso 1.00 calc . . .
H(38) H 0.5998 0.2944 0.5373 0.0808 Uiso 1.00 calc . . .
H(39) H 0.6638 0.2764 0.4873 0.0808 Uiso 1.00 calc . . .
H(40) H 0.6345 0.4061 0.8393 0.0809 Uiso 1.00 calc . . .
H(41) H 0.6378 0.4238 0.7328 0.0809 Uiso 1.00 calc . . .
H(42) H 0.5701 0.4264 0.8001 0.0809 Uiso 1.00 calc . . .

loop_
_atom_site_aniso_label
_atom_site_aniso_U_11
_atom_site_aniso_U_22
_atom_site_aniso_U_33
_atom_site_aniso_U_12
_atom_site_aniso_U_13
_atom_site_aniso_U_23
Cl(2) 0.0387(7) 0.0472(7) 0.067(1) -0.0034(5) -0.0028(7) 0.0016(7)
Cr(1) 0.0253(4) 0.0333(4) 0.0356(6) 0.0026(3) -0.0006(4) 0.0009(4)
Cl(1) 0.0365(7) 0.0456(7) 0.050(1) 0.0111(5) 0.0056(6) 0.0000(6)
N(11) 0.023(2) 0.037(2) 0.039(3) 0.008(1) 0.004(2) 0.002(2)
N(12) 0.022(2) 0.040(2) 0.030(3) 0.004(1) -0.001(2) 0.002(2)
N(21) 0.031(2) 0.042(2) 0.031(3) 0.003(2) -0.003(2) -0.004(2)
N(22) 0.025(2) 0.040(2) 0.037(3) 0.006(2) -0.005(2) -0.003(2)
N(31) 0.027(2) 0.036(2) 0.036(3) 0.000(1) -0.006(2) -0.001(2)
N(32) 0.027(2) 0.035(2) 0.036(3) -0.002(1) -0.004(2) 0.001(2)
N(41) 0.040(3) 0.048(3) 0.049(3) -0.002(2) -0.001(2) 0.007(2)
N(42) 0.032(3) 0.098(4) 0.071(4) 0.008(2) 0.006(3) 0.028(3)
N(51) 0.111(7) 0.23(1) 0.114(7) 0.034(7) 0.007(6) 0.079(7)
N(61) 0.105(5) 0.062(4) 0.084(5) -0.009(3) -0.026(4) -0.010(3)
N(71) 0.137(7) 0.123(7) 0.165(9) -0.023(6) 0.018(6) -0.041(7)
C(1) 0.021(3) 0.042(3) 0.029(3) -0.002(2) -0.006(2) 0.004(2)
C(11) 0.035(3) 0.060(3) 0.063(5) 0.004(2) 0.006(3) 0.023(3)
C(12) 0.038(3) 0.078(5) 0.111(7) -0.006(3) -0.005(4) 0.027(4)
C(13) 0.059(4) 0.121(6) 0.067(6) 0.022(4) 0.024(4) 0.012(5)
C(14) 0.022(2) 0.047(3) 0.048(4) 0.004(2) 0.003(2) 0.005(3)
C(15) 0.045(3) 0.051(3) 0.040(4) 0.003(2) 0.003(3) 0.010(3)
C(16) 0.031(3) 0.045(3) 0.038(4) 0.002(2) -0.003(2) 0.001(2)
C(17) 0.043(3) 0.060(3) 0.046(4) 0.008(2) -0.015(3) 0.015(3)
C(18) 0.02(1) 0.035(8) 0.30(4) -0.003(6) -0.03(1) 0.02(1)
C(18A) 0.03(1) 0.12(2) 0.23(3) 0.013(10) -0.04(2) 0.11(2)
C(19) 0.06(1) 0.24(3) 0.04(1) 0.03(1) -0.023(9) -0.02(1)
C(19A) 0.037(9) 0.10(1) 0.10(2) 0.005(7) -0.014(9) -0.04(1)
C(21) 0.047(3) 0.073(4) 0.040(4) 0.008(3) -0.013(3) -0.013(3)
C(22) 0.067(4) 0.110(6) 0.050(5) 0.016(4) -0.014(4) -0.020(4)
C(23) 0.051(4) 0.102(5) 0.074(6) 0.005(3) -0.023(4) -0.027(4)
C(24) 0.038(3) 0.062(3) 0.045(4) 0.012(2) -0.007(3) -0.016(3)
C(25) 0.044(3) 0.106(5) 0.047(5) 0.023(3) -0.005(3) -0.034(4)
C(26) 0.030(3) 0.079(4) 0.048(4) 0.013(2) 0.002(3) -0.012(3)
C(27) 0.029(3) 0.100(5) 0.064(5) 0.025(3) -0.012(3) -0.025(4)
C(28) 0.035(9) 0.11(1) 0.06(1) -0.022(7) 0.002(9) 0.01(1)
C(28A) 0.034(9) 0.18(2) 0.13(2) -0.01(1) 0.02(1) 0.08(2)
C(29) 0.06(1) 0.12(1) 0.08(1) 0.070(10) -0.037(8) -0.06(1)
C(29A) 0.08(2) 0.16(3) 0.50(7) -0.04(2) -0.13(3) 0.21(3)
C(31) 0.046(3) 0.034(3) 0.076(5) 0.004(2) -0.009(3) 0.007(3)
C(32) 0.058(4) 0.053(4) 0.104(6) -0.005(3) -0.018(4) 0.028(4)
C(33) 0.079(5) 0.052(4) 0.099(6) 0.019(3) -0.025(4) -0.016(4)
C(34) 0.040(3) 0.038(3) 0.055(4) 0.003(2) -0.006(3) 0.006(2)
C(35) 0.052(3) 0.034(3) 0.070(5) -0.009(2) -0.012(3) 0.000(3)
C(36) 0.034(3) 0.040(3) 0.050(4) -0.004(2) -0.003(3) -0.003(3)
C(37) 0.032(3) 0.060(3) 0.064(5) -0.011(2) -0.015(3) 0.000(3)
C(38) 0.048(8) 0.08(1) 0.16(2) -0.033(7) -0.05(1) -0.02(1)
C(38A) 0.038(8) 0.12(1) 0.12(2) -0.020(8) 0.002(8) 0.03(1)
C(39) 0.033(7) 0.09(1) 0.07(1) 0.007(6) -0.014(6) -0.002(9)
C(39A) 0.08(1) 0.15(2) 0.07(1) 0.01(1) -0.05(1) -0.05(1)
C(41) 0.051(5) 0.21(1) 0.108(9) -0.006(5) -0.006(5) 0.100(8)
C(42) 0.21(1) 0.19(1) 0.102(9) -0.115(10) -0.022(8) 0.061(9)
C(43) 0.19(1) 0.20(1) 0.20(2) 0.09(1) 0.13(1) 0.07(1)
C(44) 0.060(4) 0.088(5) 0.054(5) 0.002(3) -0.006(3) 0.029(4)
C(45) 0.048(4) 0.086(5) 0.063(5) 0.007(3) -0.007(3) 0.021(4)
C(46) 0.042(3) 0.081(4) 0.062(5) 0.001(3) -0.004(3) 0.015(4)
C(47) 0.029(4) 0.21(1) 0.086(7) 0.018(4) -0.001(4) 0.068(7)
C(48) 0.044(8) 0.11(1) 0.09(1) -0.024(7) 0.043(8) -0.06(1)
C(49) 0.11(2) 0.08(1) 0.12(2) -0.03(1) -0.08(1) 0.03(1)
C(49A) 0.014(8) 0.16(3) 0.10(2) -0.015(9) -0.008(8) 0.03(2)
C(51) 0.089(6) 0.077(5) 0.105(8) 0.001(4) -0.015(6) 0.017(5)
C(52) 0.083(6) 0.082(6) 0.18(1) -0.019(4) -0.030(6) -0.002(6)
C(61) 0.075(5) 0.060(4) 0.057(5) 0.015(3) -0.003(4) 0.010(4)
C(62) 0.086(5) 0.056(4) 0.100(6) -0.006(3) -0.024(4) 0.001(4)
C(71) 0.081(5) 0.094(6) 0.094(7) -0.004(4) 0.016(5) -0.021(5)
C(72) 0.087(5) 0.084(5) 0.071(6) 0.002(4) 0.011(4) -0.004(4)
B(1) 0.021(3) 0.040(3) 0.034(4) 0.005(2) -0.004(2) 0.000(3)

loop_
_atom_type_symbol
_atom_type_description
_atom_type_scat_dispersion_real
_atom_type_scat_dispersion_imag
_atom_type_scat_source
C C 0.003 0.002
;International Tables for Crystallography
(1992, Vol. C, Tables 4.2.6.8 and 6.1.1.4)
;
H H 0.000 0.000
;International Tables for Crystallography
(1992, Vol. C, Table 6.1.1.4)
;
N N 0.006 0.003
;International Tables for Crystallography
(1992, Vol. C, Tables 4.2.6.8 and 6.1.1.4)
;
Cr Cr 0.321 0.624
;International Tables for Crystallography
(1992, Vol. C, Tables 4.2.6.8 and 6.1.1.4)
;
Cl Cl 0.148 0.159
;International Tables for Crystallography
(1992, Vol. C, Tables 4.2.6.8 and 6.1.1.4)
;
B B 0.001 0.001
;International Tables for Crystallography
(1992, Vol. C, Tables 4.2.6.8 and 6.1.1.4)
;

loop_
_geom_angle_atom_site_label_1
_geom_angle_atom_site_label_2
_geom_angle_atom_site_label_3
_geom_angle
_geom_angle_site_symmetry_1
_geom_angle_site_symmetry_2
_geom_angle_site_symmetry_3
_geom_angle_publ_flag
Cl(2) Cr(1) Cl(1) 90.70(5) . . . yes
Cl(2) Cr(1) N(11) 91.1(1) . . . yes
Cl(2) Cr(1) N(21) 90.9(1) . . . yes
Cl(2) Cr(1) N(31) 178.0(1) . . . yes
Cl(2) Cr(1) C(1) 92.1(1) . . . yes
Cl(1) Cr(1) N(11) 91.3(1) . . . yes
Cl(1) Cr(1) N(21) 177.3(1) . . . yes
Cl(1) Cr(1) N(31) 90.3(1) . . . yes
Cl(1) Cr(1) C(1) 94.1(1) . . . yes
N(11) Cr(1) N(21) 86.5(2) . . . yes
N(11) Cr(1) N(31) 87.1(1) . . . yes
N(11) Cr(1) C(1) 173.7(2) . . . yes
N(21) Cr(1) N(31) 88.0(1) . . . yes
N(21) Cr(1) C(1) 88.0(2) . . . yes
N(31) Cr(1) C(1) 89.5(2) . . . yes
Cr(1) N(11) N(12) 117.1(3) . . . yes
Cr(1) N(11) C(14) 136.9(3) . . . yes
N(12) N(11) C(14) 105.9(4) . . . yes
N(11) N(12) C(16) 109.4(4) . . . yes
N(11) N(12) B(1) 119.1(4) . . . yes
C(16) N(12) B(1) 131.4(4) . . . yes
Cr(1) N(21) N(22) 117.0(3) . . . yes
Cr(1) N(21) C(24) 137.2(3) . . . yes
N(22) N(21) C(24) 105.8(4) . . . yes
N(21) N(22) C(26) 110.1(4) . . . yes
N(21) N(22) B(1) 119.7(4) . . . yes
C(26) N(22) B(1) 130.2(4) . . . yes
Cr(1) N(31) N(32) 117.3(3) . . . yes
Cr(1) N(31) C(34) 136.3(3) . . . yes
N(32) N(31) C(34) 106.3(4) . . . yes
N(31) N(32) C(36) 109.7(4) . . . yes
N(31) N(32) B(1) 120.6(3) . . . yes
C(36) N(32) B(1) 129.7(4) . . . yes
N(42) N(41) C(1) 122.8(5) . . . yes
N(42) N(41) C(44) 108.6(5) . . . yes
C(1) N(41) C(44) 128.5(5) . . . yes
N(41) N(42) C(46) 109.0(5) . . . yes
Cr(1) C(1) N(41) 122.4(4) . . . yes
C(12) C(11) C(13) 110.2(6) . . . yes
C(12) C(11) C(14) 109.5(4) . . . yes
C(13) C(11) C(14) 110.2(5) . . . yes
N(11) C(14) C(11) 124.0(5) . . . yes
N(11) C(14) C(15) 110.1(4) . . . yes
C(11) C(14) C(15) 125.9(5) . . . yes
C(14) C(15) C(16) 106.3(5) . . . yes
N(12) C(16) C(15) 108.2(4) . . . yes
N(12) C(16) C(17) 124.2(4) . . . yes
C(15) C(16) C(17) 127.6(5) . . . yes
C(16) C(17) C(18) 114(1) . . . yes
C(16) C(17) C(18A) 106.5(10) . . . yes
C(16) C(17) C(19) 106.6(8) . . . yes
C(16) C(17) C(19A) 111.1(8) . . . yes
C(18) C(17) C(18A) 23(1) . . . yes
C(18) C(17) C(19) 104(1) . . . yes
C(18) C(17) C(19A) 127(1) . . . yes
C(18A) C(17) C(19) 87(1) . . . yes
C(18A) C(17) C(19A) 117(1) . . . yes
C(19) C(17) C(19A) 36(1) . . . yes
C(17) C(18) C(18A) 87(3) . . . yes
C(17) C(18A) C(18) 68(3) . . . yes
C(17) C(19) C(19A) 60(1) . . . yes
C(17) C(19A) C(19) 83(1) . . . yes
C(22) C(21) C(23) 110.6(5) . . . yes
C(22) C(21) C(24) 111.0(5) . . . yes
C(23) C(21) C(24) 109.0(5) . . . yes
N(21) C(24) C(21) 126.0(5) . . . yes
N(21) C(24) C(25) 109.6(5) . . . yes
C(21) C(24) C(25) 124.4(5) . . . yes
C(24) C(25) C(26) 106.8(5) . . . yes
N(22) C(26) C(25) 107.6(5) . . . yes
N(22) C(26) C(27) 123.1(5) . . . yes
C(25) C(26) C(27) 129.2(6) . . . yes
C(26) C(27) C(28) 112.4(9) . . . yes
C(26) C(27) C(28A) 108.2(9) . . . yes
C(26) C(27) C(29) 106.1(8) . . . yes
C(26) C(27) C(29A) 119(1) . . . yes
C(28) C(27) C(28A) 33(1) . . . yes
C(28) C(27) C(29) 118(1) . . . yes
C(28) C(27) C(29A) 124(1) . . . yes
C(28A) C(27) C(29) 89(1) . . . yes
C(28A) C(27) C(29A) 108(1) . . . yes
C(29) C(27) C(29A) 30(2) . . . yes
C(27) C(28) C(28A) 89(2) . . . yes
C(27) C(28A) C(28) 56(1) . . . yes
C(27) C(29) C(29A) 48(2) . . . yes
C(27) C(29A) C(29) 100(3) . . . yes
C(32) C(31) C(33) 111.4(5) . . . yes
C(32) C(31) C(34) 110.7(5) . . . yes
C(33) C(31) C(34) 109.9(5) . . . yes
N(31) C(34) C(31) 125.3(4) . . . yes
N(31) C(34) C(35) 109.6(4) . . . yes
C(31) C(34) C(35) 125.1(4) . . . yes
C(34) C(35) C(36) 107.2(4) . . . yes
N(32) C(36) C(35) 107.2(4) . . . yes
N(32) C(36) C(37) 123.0(4) . . . yes
C(35) C(36) C(37) 129.8(5) . . . yes
C(36) C(37) C(38) 108.8(8) . . . yes
C(36) C(37) C(38A) 107.1(7) . . . yes
C(36) C(37) C(39) 107.8(6) . . . yes
C(36) C(37) C(39A) 110.9(8) . . . yes
C(38) C(37) C(38A) 49(1) . . . yes
C(38) C(37) C(39) 106(1) . . . yes
C(38) C(37) C(39A) 63(1) . . . yes
C(38A) C(37) C(39) 142.9(8) . . . yes
C(38A) C(37) C(39A) 109(1) . . . yes
C(39) C(37) C(39A) 44.4(10) . . . yes
C(37) C(38) C(38A) 66(1) . . . yes
C(37) C(38) C(39A) 59(1) . . . yes
C(38A) C(38) C(39A) 121(1) . . . yes
C(37) C(38A) C(38) 64(1) . . . yes
C(37) C(39) C(39A) 66(1) . . . yes
C(37) C(39A) C(38) 57.8(9) . . . yes
C(37) C(39A) C(39) 69(1) . . . yes
C(38) C(39A) C(39) 125(1) . . . yes
C(42) C(41) C(43) 109.7(10) . . . yes
C(42) C(41) C(44) 109.2(8) . . . yes
C(43) C(41) C(44) 112.3(10) . . . yes
N(41) C(44) C(41) 121.6(6) . . . yes
N(41) C(44) C(45) 106.8(6) . . . yes
C(41) C(44) C(45) 131.6(7) . . . yes
C(44) C(45) C(46) 108.0(6) . . . yes
N(42) C(46) C(45) 107.5(5) . . . yes
N(42) C(46) C(47) 121.8(6) . . . yes
C(45) C(46) C(47) 130.5(6) . . . yes
C(46) C(47) C(48) 111.7(8) . . . yes
C(46) C(47) C(48A) 118(1) . . . yes
C(46) C(47) C(49) 111(1) . . . yes
C(46) C(47) C(49A) 111(1) . . . yes
C(48) C(47) C(48A) 36(1) . . . yes
C(48) C(47) C(49) 127(1) . . . yes
C(48) C(47) C(49A) 109(1) . . . yes
C(48A) C(47) C(49) 128(1) . . . yes
C(48A) C(47) C(49A) 126(1) . . . yes
C(49) C(47) C(49A) 24(1) . . . yes
C(47) C(48) C(48A) 61(2) . . . yes
C(47) C(48A) C(48) 82(2) . . . yes
C(47) C(49) C(49A) 68(3) . . . yes
C(47) C(49A) C(49) 86(3) . . . yes
N(51) C(51) C(52) 176(1) . . . yes
N(61) C(61) C(62) 179.4(8) . . . yes
N(71) C(71) C(72) 177.7(9) . . . yes
N(12) B(1) N(22) 109.5(4) . . . yes
N(12) B(1) N(32) 110.0(4) . . . yes
N(22) B(1) N(32) 107.7(4) . . . yes

loop_
_geom_bond_atom_site_label_1
_geom_bond_atom_site_label_2
_geom_bond_distance
_geom_bond_site_symmetry_1
_geom_bond_site_symmetry_2
_geom_bond_publ_flag
Cl(2) Cr(1) 2.339(2) . . yes
Cr(1) Cl(1) 2.332(2) . . yes
Cr(1) N(11) 2.145(4) . . yes
Cr(1) N(21) 2.102(4) . . yes
Cr(1) N(31) 2.102(4) . . yes
Cr(1) C(1) 2.181(6) . . yes
N(11) N(12) 1.389(5) . . yes
N(11) C(14) 1.351(7) . . yes
N(12) C(16) 1.350(7) . . yes
N(12) B(1) 1.514(7) . . yes
N(21) N(22) 1.385(5) . . yes
N(21) C(24) 1.358(7) . . yes
N(22) C(26) 1.347(7) . . yes
N(22) B(1) 1.564(7) . . yes
N(31) N(32) 1.368(5) . . yes
N(31) C(34) 1.344(6) . . yes
N(32) C(36) 1.374(6) . . yes
N(32) B(1) 1.535(6) . . yes
N(41) N(42) 1.353(6) . . yes
N(41) C(1) 1.426(6) . . yes
N(41) C(44) 1.333(8) . . yes
N(42) C(46) 1.359(8) . . yes
N(51) C(51) 1.10(1) . . yes
N(61) C(61) 1.124(9) . . yes
N(71) C(71) 1.12(1) . . yes
C(11) C(12) 1.518(8) . . yes
C(11) C(13) 1.541(10) . . yes
C(11) C(14) 1.496(7) . . yes
C(14) C(15) 1.384(7) . . yes
C(15) C(16) 1.377(7) . . yes
C(16) C(17) 1.514(7) . . yes
C(17) C(18) 1.44(2) . . yes
C(17) C(18A) 1.55(3) . . yes
C(17) C(19) 1.66(2) . . yes
C(17) C(19A) 1.45(2) . . yes
C(18) C(18A) 0.62(5) . . yes
C(19) C(19A) 0.98(3) . . yes
C(21) C(22) 1.520(9) . . yes
C(21) C(23) 1.528(9) . . yes
C(21) C(24) 1.522(8) . . yes
C(24) C(25) 1.383(8) . . yes
C(25) C(26) 1.379(9) . . yes
C(26) C(27) 1.521(8) . . yes
C(27) C(28) 1.39(2) . . yes
C(27) C(28A) 1.66(2) . . yes
C(27) C(29) 1.65(2) . . yes
C(27) C(29A) 1.25(3) . . yes
C(28) C(28A) 0.93(3) . . yes
C(29) C(29A) 0.86(5) . . yes
C(31) C(32) 1.525(9) . . yes
C(31) C(33) 1.519(9) . . yes
C(31) C(34) 1.514(7) . . yes
C(34) C(35) 1.390(8) . . yes
C(35) C(36) 1.353(7) . . yes
C(36) C(37) 1.490(7) . . yes
C(37) C(38) 1.54(2) . . yes
C(37) C(38A) 1.56(2) . . yes
C(37) C(39) 1.59(2) . . yes
C(37) C(39A) 1.56(2) . . yes
C(38) C(38A) 1.30(3) . . yes
C(38) C(39A) 1.62(3) . . yes
C(39) C(39A) 1.19(3) . . yes
C(41) C(42) 1.47(2) . . yes
C(41) C(43) 1.42(2) . . yes
C(41) C(44) 1.51(1) . . yes
C(44) C(45) 1.411(9) . . yes
C(45) C(46) 1.335(10) . . yes
C(46) C(47) 1.478(9) . . yes
C(47) C(48) 1.50(2) . . yes
C(47) C(48A) 1.32(3) . . yes
C(47) C(49) 1.60(3) . . yes
C(47) C(49A) 1.50(3) . . yes
C(48) C(48A) 0.89(3) . . yes
C(49) C(49A) 0.68(4) . . yes
C(51) C(52) 1.43(1) . . yes
C(61) C(62) 1.471(10) . . yes
C(71) C(72) 1.41(1) . . yes
